data_7200306
loop_
_publ_author_name
'Chen, Zilu'
'Su, Yan'
'Xiong, Wei'
'Wang, Lixia'
'Liang, Fupei'
'Shao, Min'

_publ_section_title
;
 Controlling the dimensionalities and structures of homochiral Zn(ii) and
 Cd(ii) compounds of N-(p-tosyl)-S-carboxymethyl-l-cysteine via tuning the
 connecting modes of metal ions and chiral linkers by different kinds of
 ancillary ligands
;
_journal_coden_ASTM CRECF4
_journal_issue 2
_journal_name_full CrystEngComm
_journal_page_first 318
_journal_page_last 328
_journal_paper_doi 10.1039/b812807c
_journal_volume 11
_journal_year 2009
_chemical_absolute_configuration rmad
_chemical_formula_moiety 'C12 H13 Cd N O6 S2'
_chemical_formula_sum 'C12 H13 Cd N O6 S2'
_chemical_formula_weight 443.75
_space_group_IT_number 4
_symmetry_cell_setting monoclinic
_symmetry_space_group_name_Hall 'P 2yb'
_symmetry_space_group_name_H-M 'P 1 21 1'
_atom_sites_solution_hydrogens geom
_atom_sites_solution_primary direct
_atom_sites_solution_secondary difmap
_audit_creation_method SHELXL-97
_cell_angle_alpha 90.00
_cell_angle_beta 96.613(2)
_cell_angle_gamma 90.00
_cell_formula_units_Z 2
_cell_length_a 8.5289(15)
_cell_length_b 6.0505(10)
_cell_length_c 14.924(2)
_cell_measurement_reflns_used 3665
_cell_measurement_temperature 298(2)
_cell_measurement_theta_max 28.266
_cell_measurement_theta_min 2.628
_cell_volume 765.0(2)
_computing_cell_refinement 'Bruker SMART'
_computing_data_collection 'Bruker SMART'
_computing_data_reduction 'Bruker SAINT'
_computing_molecular_graphics 'Bruker SHELXTL'
_computing_publication_material 'Bruker SHELXTL'
_computing_structure_refinement 'SHELXL-97 (Sheldrick, 1997)'
_computing_structure_solution 'SHELXS-97 (Sheldrick, 1990)'
_diffrn_ambient_temperature 298(2)
_diffrn_measured_fraction_theta_full 0.997
_diffrn_measured_fraction_theta_max 0.997
_diffrn_measurement_device_type 'CCD area detector'
_diffrn_measurement_method 'phi and omega scans'
_diffrn_radiation_monochromator graphite
_diffrn_radiation_source 'fine-focus sealed tube'
_diffrn_radiation_type MoK\a
_diffrn_radiation_wavelength 0.71073
_diffrn_reflns_av_R_equivalents 0.0159
_diffrn_reflns_av_sigmaI/netI 0.0335
_diffrn_reflns_limit_h_max 10
_diffrn_reflns_limit_h_min -10
_diffrn_reflns_limit_k_max 7
_diffrn_reflns_limit_k_min -7
_diffrn_reflns_limit_l_max 17
_diffrn_reflns_limit_l_min -10
_diffrn_reflns_number 3982
_diffrn_reflns_theta_full 25.01
_diffrn_reflns_theta_max 25.01
_diffrn_reflns_theta_min 1.37
_exptl_absorpt_coefficient_mu 1.727
_exptl_absorpt_correction_T_max 0.8601
_exptl_absorpt_correction_T_min 0.6435
_exptl_absorpt_correction_type multi-scan
_exptl_absorpt_process_details 'SADABS (Bruker, 1998)'
_exptl_crystal_colour colourless
_exptl_crystal_density_diffrn 1.926
_exptl_crystal_density_method 'not measured'
_exptl_crystal_description block
_exptl_crystal_F_000 440
_exptl_crystal_size_max 0.28
_exptl_crystal_size_mid 0.18
_exptl_crystal_size_min 0.09
_refine_diff_density_max 0.266
_refine_diff_density_min -0.363
_refine_diff_density_rms 0.060
_refine_ls_abs_structure_details 'Flack H D (1983), Acta Cryst. A39, 876-881'
_refine_ls_abs_structure_Flack -0.03(2)
_refine_ls_extinction_method none
_refine_ls_goodness_of_fit_ref 1.049
_refine_ls_hydrogen_treatment constr
_refine_ls_matrix_type full
_refine_ls_number_parameters 200
_refine_ls_number_reflns 2554
_refine_ls_number_restraints 1
_refine_ls_restrained_S_all 1.049
_refine_ls_R_factor_all 0.0216
_refine_ls_R_factor_gt 0.0204
_refine_ls_shift/su_max 0.002
_refine_ls_shift/su_mean 0.000
_refine_ls_structure_factor_coef Fsqd
_refine_ls_weighting_details 'calc w=1/[\s^2^(Fo^2^)+(0.0116P)^2^+0.6046P] where P=(Fo^2^+2Fc^2^)/3'
_refine_ls_weighting_scheme calc
_refine_ls_wR_factor_gt 0.0494
_refine_ls_wR_factor_ref 0.0503
_reflns_number_gt 2471
_reflns_number_total 2554
_reflns_threshold_expression >2sigma(I)
_cod_data_source_file B812807C.txt
_cod_data_source_block 080307a
_cod_depositor_comments
;
The following automatic conversions were performed:
'_symmetry_cell_setting' value 'Monoclinic' changed to 'monoclinic'
according to '/home/saulius/struct/CIF-dictionaries/cif_core.dic'
dictionary named 'cif_core.dic' version 2.4.1 from 2010-06-29.

Automatic conversion script
Id: cif_fix_enum 1527 2010-12-29 10:47:43Z saulius 

 Replaced the incorrect bibliographical reference to the original
 publication with a proper one.

 Antanas Vaitkus,
 2019-09-18
;
_cod_original_sg_symbol_H-M P2(1)
_cod_database_code 7200306

loop_
_symmetry_equiv_pos_as_xyz
'x, y, z'
'-x, y+1/2, -z'

loop_
_atom_site_label
_atom_site_type_symbol
_atom_site_fract_x
_atom_site_fract_y
_atom_site_fract_z
_atom_site_U_iso_or_equiv
_atom_site_adp_type
_atom_site_occupancy
_atom_site_symmetry_multiplicity
_atom_site_calc_flag
_atom_site_refinement_flags
_atom_site_disorder_assembly
_atom_site_disorder_group
Cd1 Cd 1.40364(2) 0.47455(4) 0.953212(15) 0.02489(8) Uani 1 1 d . . .
N1 N 0.8271(4) 0.5723(7) 0.8169(2) 0.0306(8) Uani 1 1 d . . .
H1 H 0.7448 0.6195 0.8445 0.037 Uiso 1 1 d R . .
O1 O 1.3600(3) 0.0922(5) 0.96793(17) 0.0294(6) Uani 1 1 d . . .
O2 O 1.4065(4) -0.1917(5) 0.8805(2) 0.0479(8) Uani 1 1 d . . .
O3 O 0.5800(3) 0.3321(5) 0.86536(17) 0.0314(6) Uani 1 1 d . . .
O4 O 0.7460(3) 0.0980(5) 0.94458(19) 0.0392(7) Uani 1 1 d . . .
O5 O 0.9180(4) 0.5621(6) 0.6658(2) 0.0548(9) Uani 1 1 d . . .
O6 O 0.7781(5) 0.8888(6) 0.7168(3) 0.0631(10) Uani 1 1 d . . .
S1 S 1.16928(10) 0.36366(17) 0.82765(6) 0.0298(2) Uani 1 1 d . . .
S2 S 0.79545(13) 0.65479(19) 0.71152(7) 0.0389(2) Uani 1 1 d . . .
C1 C 1.3441(4) -0.0102(10) 0.8928(2) 0.0282(8) Uani 1 1 d . . .
C2 C 1.2480(5) 0.0934(7) 0.8113(3) 0.0362(9) Uani 1 1 d . . .
H2A H 1.1609 -0.0047 0.7917 0.043 Uiso 1 1 calc R . .
H2B H 1.3142 0.1018 0.7628 0.043 Uiso 1 1 calc R . .
C3 C 0.7116(4) 0.2475(6) 0.8875(2) 0.0249(8) Uani 1 1 d . . .
C4 C 0.8483(5) 0.3361(7) 0.8383(3) 0.0244(9) Uani 1 1 d . . .
H4 H 0.8481 0.2549 0.7815 0.029 Uiso 1 1 calc R . .
C5 C 1.0080(4) 0.2992(8) 0.8940(3) 0.0357(9) Uani 1 1 d . . .
H5A H 1.0164 0.1465 0.9137 0.043 Uiso 1 1 calc R . .
H5B H 1.0160 0.3924 0.9472 0.043 Uiso 1 1 calc R . .
C6 C 0.6140(5) 0.5410(7) 0.6626(3) 0.0356(10) Uani 1 1 d . . .
C7 C 0.6134(6) 0.3397(8) 0.6189(3) 0.0445(12) Uani 1 1 d . . .
H7 H 0.7076 0.2661 0.6135 0.053 Uiso 1 1 calc R . .
C8 C 0.4703(6) 0.2487(9) 0.5833(3) 0.0503(12) Uani 1 1 d . . .
H8 H 0.4692 0.1140 0.5533 0.060 Uiso 1 1 calc R . .
C9 C 0.3294(6) 0.3548(10) 0.5917(3) 0.0533(14) Uani 1 1 d . . .
C10 C 0.3334(5) 0.5577(10) 0.6352(3) 0.0520(14) Uani 1 1 d . . .
H10 H 0.2396 0.6327 0.6401 0.062 Uiso 1 1 calc R . .
C11 C 0.4744(5) 0.6498(8) 0.6715(3) 0.0458(11) Uani 1 1 d . . .
H11 H 0.4755 0.7843 0.7017 0.055 Uiso 1 1 calc R . .
C12 C 0.1732(7) 0.2525(15) 0.5543(4) 0.082(2) Uani 1 1 d . . .
H12A H 0.0965 0.2781 0.5955 0.122 Uiso 1 1 calc R . .
H12B H 0.1866 0.0964 0.5467 0.122 Uiso 1 1 calc R . .
H12C H 0.1375 0.3184 0.4971 0.122 Uiso 1 1 calc R . .

loop_
_atom_site_aniso_label
_atom_site_aniso_U_11
_atom_site_aniso_U_22
_atom_site_aniso_U_33
_atom_site_aniso_U_23
_atom_site_aniso_U_13
_atom_site_aniso_U_12
Cd1 0.02047(12) 0.02126(12) 0.03379(13) -0.00376(15) 0.00676(8) -0.00046(13)
N1 0.0306(18) 0.0274(18) 0.0346(19) 0.0030(15) 0.0074(15) 0.0004(15)
O1 0.0284(13) 0.0254(14) 0.0337(14) 0.0035(11) 0.0009(11) -0.0001(12)
O2 0.066(2) 0.0233(16) 0.0587(19) 0.0077(14) 0.0241(16) 0.0071(15)
O3 0.0188(12) 0.0428(18) 0.0335(13) -0.0023(12) 0.0075(10) 0.0056(12)
O4 0.0282(14) 0.0453(18) 0.0461(16) 0.0189(14) 0.0132(12) 0.0029(13)
O5 0.0409(16) 0.083(3) 0.0426(16) 0.0200(16) 0.0154(13) 0.0089(16)
O6 0.072(2) 0.0353(18) 0.079(2) 0.0220(16) -0.005(2) -0.0036(17)
S1 0.0189(4) 0.0356(5) 0.0352(5) 0.0104(4) 0.0049(4) 0.0012(4)
S2 0.0390(5) 0.0369(6) 0.0407(5) 0.0150(5) 0.0044(4) 0.0012(5)
C1 0.0242(15) 0.019(2) 0.0413(18) 0.002(2) 0.0055(13) -0.003(2)
C2 0.035(2) 0.036(2) 0.036(2) -0.0054(18) 0.0007(17) -0.0018(19)
C3 0.0237(18) 0.028(2) 0.0236(17) -0.0050(15) 0.0050(14) -0.0021(16)
C4 0.0229(19) 0.024(2) 0.0268(19) 0.0029(16) 0.0038(15) 0.0017(16)
C5 0.0240(19) 0.052(3) 0.032(2) 0.0138(19) 0.0055(15) -0.0021(19)
C6 0.041(2) 0.038(3) 0.029(2) 0.0058(16) 0.0050(17) 0.0064(17)
C7 0.052(3) 0.043(3) 0.038(2) 0.002(2) 0.004(2) 0.018(2)
C8 0.068(3) 0.045(3) 0.037(2) -0.004(2) 0.003(2) 0.003(2)
C9 0.052(3) 0.075(4) 0.032(2) 0.000(3) 0.005(2) -0.006(3)
C10 0.036(2) 0.078(4) 0.043(3) -0.006(3) 0.008(2) 0.011(2)
C11 0.046(3) 0.048(3) 0.044(2) -0.001(2) 0.0088(19) 0.011(2)
C12 0.061(4) 0.121(6) 0.062(4) -0.030(4) 0.002(3) -0.015(4)

loop_
_atom_type_symbol
_atom_type_description
_atom_type_scat_dispersion_real
_atom_type_scat_dispersion_imag
_atom_type_scat_source
C C 0.0033 0.0016 'International Tables Vol C Tables 4.2.6.8 and 6.1.1.4'
H H 0.0000 0.0000 'International Tables Vol C Tables 4.2.6.8 and 6.1.1.4'
N N 0.0061 0.0033 'International Tables Vol C Tables 4.2.6.8 and 6.1.1.4'
O O 0.0106 0.0060 'International Tables Vol C Tables 4.2.6.8 and 6.1.1.4'
Cd Cd -0.8075 1.2024 'International Tables Vol C Tables 4.2.6.8 and 6.1.1.4'
S S 0.1246 0.1234 'International Tables Vol C Tables 4.2.6.8 and 6.1.1.4'

loop_
_geom_angle_atom_site_label_1
_geom_angle_atom_site_label_2
_geom_angle_atom_site_label_3
_geom_angle
_geom_angle_site_symmetry_1
_geom_angle_site_symmetry_3
_geom_angle_publ_flag
O4 Cd1 O3 172.04(10) 2_757 1_655 ?
O4 Cd1 O2 93.83(12) 2_757 1_565 ?
O3 Cd1 O2 90.99(11) 1_655 1_565 ?
O4 Cd1 O1 94.73(10) 2_757 2_857 ?
O3 Cd1 O1 79.36(9) 1_655 2_857 ?
O2 Cd1 O1 85.07(11) 1_565 2_857 ?
O4 Cd1 O1 98.98(11) 2_757 . ?
O3 Cd1 O1 78.70(10) 1_655 . ?
O2 Cd1 O1 156.70(10) 1_565 . ?
O1 Cd1 O1 112.97(8) 2_857 . ?
O4 Cd1 S1 97.09(7) 2_757 . ?
O3 Cd1 S1 89.52(7) 1_655 . ?
O2 Cd1 S1 86.39(9) 1_565 . ?
O1 Cd1 S1 165.84(7) 2_857 . ?
O1 Cd1 S1 72.81(6) . . ?
C4 N1 S2 120.4(3) . . ?
C4 N1 H1 107.0 . . ?
S2 N1 H1 106.9 . . ?
C1 O1 Cd1 107.1(2) . 2_847 ?
C1 O1 Cd1 113.4(3) . . ?
Cd1 O1 Cd1 102.15(10) 2_847 . ?
C1 O2 Cd1 132.9(3) . 1_545 ?
C3 O3 Cd1 129.7(2) . 1_455 ?
C3 O4 Cd1 126.8(2) . 2_747 ?
C2 S1 C5 101.3(2) . . ?
C2 S1 Cd1 93.59(13) . . ?
C5 S1 Cd1 102.89(13) . . ?
O6 S2 O5 120.2(2) . . ?
O6 S2 N1 104.8(2) . . ?
O5 S2 N1 106.86(19) . . ?
O6 S2 C6 108.5(2) . . ?
O5 S2 C6 107.6(2) . . ?
N1 S2 C6 108.41(19) . . ?
O2 C1 O1 123.7(4) . . ?
O2 C1 C2 116.6(4) . . ?
O1 C1 C2 119.7(4) . . ?
C1 C2 S1 116.3(3) . . ?
C1 C2 H2A 108.2 . . ?
S1 C2 H2A 108.2 . . ?
C1 C2 H2B 108.2 . . ?
S1 C2 H2B 108.2 . . ?
H2A C2 H2B 107.4 . . ?
O3 C3 O4 127.7(3) . . ?
O3 C3 C4 116.0(3) . . ?
O4 C3 C4 116.3(3) . . ?
N1 C4 C5 109.9(4) . . ?
N1 C4 C3 111.1(3) . . ?
C5 C4 C3 111.4(3) . . ?
N1 C4 H4 108.1 . . ?
C5 C4 H4 108.1 . . ?
C3 C4 H4 108.1 . . ?
C4 C5 S1 110.7(3) . . ?
C4 C5 H5A 109.5 . . ?
S1 C5 H5A 109.5 . . ?
C4 C5 H5B 109.5 . . ?
S1 C5 H5B 109.5 . . ?
H5A C5 H5B 108.1 . . ?
C11 C6 C7 120.6(4) . . ?
C11 C6 S2 119.8(3) . . ?
C7 C6 S2 119.5(3) . . ?
C6 C7 C8 119.1(4) . . ?
C6 C7 H7 120.5 . . ?
C8 C7 H7 120.5 . . ?
C9 C8 C7 121.1(5) . . ?
C9 C8 H8 119.4 . . ?
C7 C8 H8 119.4 . . ?
C8 C9 C10 118.6(5) . . ?
C8 C9 C12 120.9(6) . . ?
C10 C9 C12 120.4(5) . . ?
C11 C10 C9 121.0(5) . . ?
C11 C10 H10 119.5 . . ?
C9 C10 H10 119.5 . . ?
C10 C11 C6 119.5(5) . . ?
C10 C11 H11 120.2 . . ?
C6 C11 H11 120.2 . . ?
C9 C12 H12A 109.5 . . ?
C9 C12 H12B 109.5 . . ?
H12A C12 H12B 109.5 . . ?
C9 C12 H12C 109.5 . . ?
H12A C12 H12C 109.5 . . ?
H12B C12 H12C 109.5 . . ?

loop_
_geom_bond_atom_site_label_1
_geom_bond_atom_site_label_2
_geom_bond_distance
_geom_bond_site_symmetry_2
_geom_bond_publ_flag
Cd1 O4 2.228(3) 2_757 ?
Cd1 O3 2.276(2) 1_655 ?
Cd1 O2 2.294(3) 1_565 ?
Cd1 O1 2.326(3) 2_857 ?
Cd1 O1 2.357(3) . ?
Cd1 S1 2.6635(10) . ?
N1 C4 1.471(5) . ?
N1 S2 1.642(4) . ?
N1 H1 0.9000 . ?
O1 C1 1.275(5) . ?
O1 Cd1 2.326(2) 2_847 ?
O2 C1 1.243(6) . ?
O2 Cd1 2.294(3) 1_545 ?
O3 C3 1.243(4) . ?
O3 Cd1 2.276(2) 1_455 ?
O4 C3 1.254(5) . ?
O4 Cd1 2.228(3) 2_747 ?
O5 S2 1.427(3) . ?
O6 S2 1.427(4) . ?
S1 C2 1.795(4) . ?
S1 C5 1.827(4) . ?
S2 C6 1.772(4) . ?
C1 C2 1.520(5) . ?
C2 H2A 0.9700 . ?
C2 H2B 0.9700 . ?
C3 C4 1.544(5) . ?
C4 C5 1.528(5) . ?
C4 H4 0.9800 . ?
C5 H5A 0.9700 . ?
C5 H5B 0.9700 . ?
C6 C11 1.380(6) . ?
C6 C7 1.382(6) . ?
C7 C8 1.388(7) . ?
C7 H7 0.9300 . ?
C8 C9 1.380(7) . ?
C8 H8 0.9300 . ?
C9 C10 1.388(7) . ?
C9 C12 1.516(8) . ?
C10 C11 1.378(7) . ?
C10 H10 0.9300 . ?
C11 H11 0.9300 . ?
C12 H12A 0.9600 . ?
C12 H12B 0.9600 . ?
C12 H12C 0.9600 . ?

loop_
_geom_hbond_atom_site_label_D
_geom_hbond_atom_site_label_H
_geom_hbond_atom_site_label_A
_geom_hbond_distance_DH
_geom_hbond_distance_HA
_geom_hbond_distance_DA
_geom_hbond_angle_DHA
_geom_hbond_site_symmetry_A
N1 H1 O3 0.90 2.28 2.725(4) 110.2 .

loop_
_geom_torsion_atom_site_label_1
_geom_torsion_atom_site_label_2
_geom_torsion_atom_site_label_3
_geom_torsion_atom_site_label_4
_geom_torsion
_geom_torsion_site_symmetry_1
_geom_torsion_site_symmetry_2
_geom_torsion_site_symmetry_3
_geom_torsion_site_symmetry_4
_geom_torsion_publ_flag
O4 Cd1 O1 C1 139.8(2) 2_757 . . . ?
O3 Cd1 O1 C1 -48.0(2) 1_655 . . . ?
O2 Cd1 O1 C1 17.3(4) 1_565 . . . ?
O1 Cd1 O1 C1 -121.1(2) 2_857 . . . ?
S1 Cd1 O1 C1 45.1(2) . . . . ?
O4 Cd1 O1 Cd1 -105.31(11) 2_757 . . 2_847 ?
O3 Cd1 O1 Cd1 66.96(10) 1_655 . . 2_847 ?
O2 Cd1 O1 Cd1 132.2(2) 1_565 . . 2_847 ?
O1 Cd1 O1 Cd1 -6.23(5) 2_857 . . 2_847 ?
S1 Cd1 O1 Cd1 159.99(10) . . . 2_847 ?
O4 Cd1 S1 C2 -130.52(16) 2_757 . . . ?
O3 Cd1 S1 C2 45.04(16) 1_655 . . . ?
O2 Cd1 S1 C2 136.07(16) 1_565 . . . ?
O1 Cd1 S1 C2 83.1(3) 2_857 . . . ?
O1 Cd1 S1 C2 -33.27(16) . . . . ?
O4 Cd1 S1 C5 -28.06(18) 2_757 . . . ?
O3 Cd1 S1 C5 147.50(18) 1_655 . . . ?
O2 Cd1 S1 C5 -121.47(18) 1_565 . . . ?
O1 Cd1 S1 C5 -174.5(3) 2_857 . . . ?
O1 Cd1 S1 C5 69.19(17) . . . . ?
C4 N1 S2 O6 179.0(3) . . . . ?
C4 N1 S2 O5 -52.4(4) . . . . ?
C4 N1 S2 C6 63.3(4) . . . . ?
Cd1 O2 C1 O1 53.9(6) 1_545 . . . ?
Cd1 O2 C1 C2 -127.9(3) 1_545 . . . ?
Cd1 O1 C1 O2 25.1(5) 2_847 . . . ?
Cd1 O1 C1 O2 137.0(4) . . . . ?
Cd1 O1 C1 C2 -153.2(3) 2_847 . . . ?
Cd1 O1 C1 C2 -41.2(4) . . . . ?
O2 C1 C2 S1 -176.0(3) . . . . ?
O1 C1 C2 S1 2.3(5) . . . . ?
C5 S1 C2 C1 -74.3(3) . . . . ?
Cd1 S1 C2 C1 29.6(3) . . . . ?
Cd1 O3 C3 O4 50.2(6) 1_455 . . . ?
Cd1 O3 C3 C4 -130.4(3) 1_455 . . . ?
Cd1 O4 C3 O3 -13.2(6) 2_747 . . . ?
Cd1 O4 C3 C4 167.4(3) 2_747 . . . ?
S2 N1 C4 C5 122.1(3) . . . . ?
S2 N1 C4 C3 -114.1(3) . . . . ?
O3 C3 C4 N1 33.3(5) . . . . ?
O4 C3 C4 N1 -147.1(3) . . . . ?
O3 C3 C4 C5 156.2(4) . . . . ?
O4 C3 C4 C5 -24.3(5) . . . . ?
N1 C4 C5 S1 -65.6(4) . . . . ?
C3 C4 C5 S1 170.9(3) . . . . ?
C2 S1 C5 C4 -110.0(3) . . . . ?
Cd1 S1 C5 C4 153.6(3) . . . . ?
O6 S2 C6 C11 -27.1(4) . . . . ?
O5 S2 C6 C11 -158.6(4) . . . . ?
N1 S2 C6 C11 86.1(4) . . . . ?
O6 S2 C6 C7 155.4(3) . . . . ?
O5 S2 C6 C7 23.9(4) . . . . ?
N1 S2 C6 C7 -91.4(4) . . . . ?
C11 C6 C7 C8 0.5(6) . . . . ?
S2 C6 C7 C8 178.0(3) . . . . ?
C6 C7 C8 C9 -0.7(7) . . . . ?
C7 C8 C9 C10 1.2(7) . . . . ?
C7 C8 C9 C12 -178.8(5) . . . . ?
C8 C9 C10 C11 -1.6(7) . . . . ?
C12 C9 C10 C11 178.4(5) . . . . ?
C9 C10 C11 C6 1.4(7) . . . . ?
C7 C6 C11 C10 -0.9(7) . . . . ?
S2 C6 C11 C10 -178.4(4) . . . . ?
